data_7213428
loop_
_publ_author_name
'Fischer, Peter'
'Fettig, Achim'
'Frey, Wolfgang U.'
'Henkel, Sonja'
'Hoier, Helga'
'Kramer, Horst E. A.'
'Roessler, Manfred'
'Birbaum, Jean-Luc'

_publ_section_title
;
 A coupled dual hydrogen bridge system---solution dynamics and crystal
 structure of
 2-dimethylamino-4,6-bis(2-hydroxyphenyl)-1,3,5-triazine&#x200A;&#x2020;
;
_journal_issue 1
_journal_name_full 'Journal of the Chemical Society, Perkin Transactions 2'
_journal_page_first 90
_journal_paper_doi 10.1039/b005956k
_journal_year 2001
_chemical_formula_sum 'C17 H16 N4 O2'
_chemical_formula_weight 308.34
_chemical_name_systematic
; 
 2-Dimethylamino-4,6-Bis(2-hydroxyphenyl)-1,3,5-Triazine 
;
_space_group_IT_number 14
_symmetry_cell_setting monoclinic
_symmetry_space_group_name_Hall '-P 2ybc'
_symmetry_space_group_name_H-M 'P 1 21/c 1'
_atom_sites_solution_hydrogens geom
_atom_sites_solution_primary direct
_atom_sites_solution_secondary difmap
_audit_creation_method SHELXL
_cell_angle_alpha 90.00
_cell_angle_beta 90.350(10)
_cell_angle_gamma 90.00
_cell_formula_units_Z 4
_cell_length_a 7.9840(10)
_cell_length_b 21.589(4)
_cell_length_c 8.7310(10)
_cell_measurement_reflns_used 27
_cell_measurement_temperature 293(2)
_cell_measurement_theta_max 17
_cell_measurement_theta_min 15
_cell_volume 1504.9(4)
_computing_cell_refinement 'Siemens P3/V Data Collection System '
_computing_data_collection 'Siemens P3/V Data Collection System  '
_computing_data_reduction 'SHELXTL plus - XDISK'
_computing_molecular_graphics 'SHELXTL - XP '
_computing_structure_refinement 'SHELXL-93 (Sheldrick, 1993)'
_computing_structure_solution 'SHELXS-86 (Sheldrick, 1990)'
_diffrn_ambient_temperature 293(2)
_diffrn_measurement_device 'Nicolet P3 '
_diffrn_measurement_method 'Wyckoff - Scan '
_diffrn_radiation_monochromator graphite
_diffrn_radiation_source 'fine-focus sealed tube'
_diffrn_radiation_type MoK\a
_diffrn_radiation_wavelength 0.71073
_diffrn_reflns_av_R_equivalents 0.0123
_diffrn_reflns_av_sigmaI/netI 0.0221
_diffrn_reflns_limit_h_max 9
_diffrn_reflns_limit_h_min 0
_diffrn_reflns_limit_k_max 26
_diffrn_reflns_limit_k_min 0
_diffrn_reflns_limit_l_max 10
_diffrn_reflns_limit_l_min -10
_diffrn_reflns_number 2854
_diffrn_reflns_theta_max 25.00
_diffrn_reflns_theta_min 1.89
_diffrn_standards_interval_count 50
_diffrn_standards_number 3
_exptl_absorpt_coefficient_mu 0.093
_exptl_absorpt_correction_type none
_exptl_crystal_colour colourless
_exptl_crystal_density_diffrn 1.361
_exptl_crystal_description block
_exptl_crystal_F_000 648
_exptl_crystal_size_max 1.2
_exptl_crystal_size_mid 0.45
_exptl_crystal_size_min 0.20
_refine_diff_density_max 0.271
_refine_diff_density_min -0.260
_refine_diff_density_rms 0.059
_refine_ls_extinction_coef 0.0057(30)
_refine_ls_extinction_expression Fc^*^=kFc[1+0.001xFc^2^\l^3^/sin(2\q)]^-1/4^
_refine_ls_extinction_method SHELXL
_refine_ls_goodness_of_fit_all 1.076
_refine_ls_goodness_of_fit_obs 1.137
_refine_ls_matrix_type full
_refine_ls_number_parameters 217
_refine_ls_number_reflns 2451
_refine_ls_number_restraints 0
_refine_ls_restrained_S_all 1.183
_refine_ls_restrained_S_obs 1.137
_refine_ls_R_factor_all 0.1053
_refine_ls_R_factor_obs 0.0816
_refine_ls_shift/esd_max 0.000
_refine_ls_shift/esd_mean 0.000
_refine_ls_structure_factor_coef Fsqd
_refine_ls_weighting_details 'w=1/[\s^2^(Fo^2^)+(0.1415P)^2^+1.0981P] where P=(Fo^2^+2Fc^2^)/3'
_refine_ls_weighting_scheme calc
_refine_ls_wR_factor_all 0.2813
_refine_ls_wR_factor_obs 0.2326
_reflns_number_observed 1974
_reflns_number_total 2658
_reflns_observed_criterion >2sigma(I)
_cod_data_source_file b005956ksup1.cif
_cod_data_source_block s500rm2
_cod_depositor_comments
;
The following automatic conversions were performed:

'_refine_ls_weighting_scheme' value 'calc
w=1/[\s^2^(Fo^2^)+(0.1415P)^2^+1.0981P] where P=(Fo^2^+2Fc^2^)/3' was
changed to 'calc'. New tag '_refine_ls_weighting_details' was
created. The value of the new tag was set to
'w=1/[\s^2^(Fo^2^)+(0.1415P)^2^+1.0981P] where P=(Fo^2^+2Fc^2^)/3'.

Automatic conversion script
Id: cif_fix_values 3143 2015-03-26 13:38:13Z robertas 
;
_cod_original_sg_symbol_H-M P2(1)/c
_cod_database_code 7213428

loop_
_symmetry_equiv_pos_as_xyz
'x, y, z'
'-x, y+1/2, -z+1/2'
'-x, -y, -z'
'x, -y-1/2, z-1/2'

loop_
_atom_site_aniso_label
_atom_site_aniso_U_11
_atom_site_aniso_U_22
_atom_site_aniso_U_33
_atom_site_aniso_U_23
_atom_site_aniso_U_13
_atom_site_aniso_U_12
N1 0.054(2) 0.0341(13) 0.0406(14) -0.0013(11) -0.0018(12) 0.0026(11)
C2 0.050(2) 0.035(2) 0.038(2) 0.0000(13) -0.0069(13) 0.0050(13)
N3 0.054(2) 0.0371(14) 0.0444(15) -0.0046(11) -0.0018(12) 0.0013(12)
C4 0.044(2) 0.036(2) 0.044(2) -0.0030(13) -0.0067(13) 0.0043(13)
N5 0.055(2) 0.0343(14) 0.0421(14) -0.0040(11) -0.0010(12) -0.0013(12)
C6 0.046(2) 0.0340(15) 0.041(2) -0.0026(13) -0.0063(13) 0.0043(13)
N7 0.068(2) 0.0377(14) 0.0427(15) 0.0031(11) 0.0037(13) 0.0013(13)
C8 0.081(3) 0.060(2) 0.045(2) 0.006(2) 0.012(2) 0.011(2)
C9 0.084(3) 0.044(2) 0.056(2) 0.009(2) 0.004(2) -0.004(2)
C10 0.050(2) 0.037(2) 0.051(2) -0.0040(14) -0.0074(15) 0.0017(14)
C11 0.071(2) 0.045(2) 0.074(3) -0.026(2) -0.010(2) 0.007(2)
C12 0.081(3) 0.052(2) 0.098(3) -0.033(2) -0.006(2) -0.004(2)
C13 0.083(3) 0.037(2) 0.109(4) -0.021(2) -0.023(3) -0.004(2)
C14 0.070(3) 0.044(2) 0.089(3) 0.008(2) -0.019(2) -0.016(2)
C15 0.053(2) 0.043(2) 0.052(2) -0.0031(15) -0.008(2) -0.0015(15)
O15 0.103(2) 0.070(2) 0.067(2) -0.0061(15) 0.012(2) -0.016(2)
C16 0.050(2) 0.038(2) 0.044(2) -0.0060(13) -0.0018(14) 0.0038(13)
C17 0.084(3) 0.053(2) 0.055(2) -0.009(2) 0.016(2) -0.007(2)
C18 0.099(3) 0.074(3) 0.056(2) -0.010(2) 0.027(2) -0.004(2)
C19 0.080(3) 0.071(3) 0.050(2) -0.018(2) 0.006(2) 0.014(2)
C20 0.075(3) 0.046(2) 0.059(2) -0.022(2) -0.009(2) 0.010(2)
C21 0.062(2) 0.038(2) 0.046(2) -0.0050(14) -0.007(2) 0.0061(15)
O21 0.102(2) 0.0356(13) 0.063(2) -0.0079(12) 0.0073(15) -0.0084(13)

loop_
_atom_site_label
_atom_site_type_symbol
_atom_site_fract_x
_atom_site_fract_y
_atom_site_fract_z
_atom_site_U_iso_or_equiv
_atom_site_thermal_displace_type
_atom_site_occupancy
_atom_site_calc_flag
_atom_site_refinement_flags
N1 N 0.1522(3) 0.39882(11) 0.4985(3) 0.0428(7) Uani 1 d .
C2 C 0.1076(4) 0.42860(14) 0.6280(3) 0.0413(7) Uani 1 d .
N3 N 0.1467(3) 0.48824(12) 0.6583(3) 0.0452(7) Uani 1 d .
C4 C 0.2372(4) 0.51655(14) 0.5518(4) 0.0413(7) Uani 1 d .
N5 N 0.2859(3) 0.49081(11) 0.4189(3) 0.0438(7) Uani 1 d .
C6 C 0.2383(4) 0.43180(14) 0.3968(3) 0.0405(7) Uani 1 d .
N7 N 0.0175(4) 0.39773(12) 0.7307(3) 0.0495(7) Uani 1 d .
C8 C -0.0391(5) 0.4269(2) 0.8716(4) 0.0619(10) Uani 1 d .
H8A H -0.1018(5) 0.3976(2) 0.9306(4) 0.093 Uiso 0.50 calc PR
H8B H -0.1089(5) 0.4618(2) 0.8471(4) 0.093 Uiso 0.50 calc PR
H8C H 0.0562(5) 0.4407(2) 0.9299(4) 0.093 Uiso 0.50 calc PR
H8D H -0.0012(5) 0.4691(2) 0.8745(4) 0.093 Uiso 0.50 calc PR
H8E H 0.0059(5) 0.4049(2) 0.9580(4) 0.093 Uiso 0.50 calc PR
H8F H -0.1592(5) 0.4260(2) 0.8751(4) 0.093 Uiso 0.50 calc PR
C9 C -0.0223(5) 0.3324(2) 0.7106(4) 0.0613(10) Uani 1 d .
H9A H -0.0877(5) 0.3183(2) 0.7957(4) 0.092 Uiso 0.50 calc PR
H9B H 0.0797(5) 0.3089(2) 0.7056(4) 0.092 Uiso 0.50 calc PR
H9C H -0.0849(5) 0.3269(2) 0.6174(4) 0.092 Uiso 0.50 calc PR
H9D H 0.0257(5) 0.3178(2) 0.6168(4) 0.092 Uiso 0.50 calc PR
H9E H -0.1416(5) 0.3271(2) 0.7069(4) 0.092 Uiso 0.50 calc PR
H9F H 0.0229(5) 0.3091(2) 0.7951(4) 0.092 Uiso 0.50 calc PR
C10 C 0.2856(4) 0.58183(14) 0.5790(4) 0.0463(8) Uani 1 d .
C11 C 0.2300(5) 0.6118(2) 0.7127(5) 0.0633(11) Uani 1 d .
H11 H 0.1652(5) 0.5904(2) 0.7833(5) 0.076 Uiso 1 calc R
C12 C 0.2717(6) 0.6734(2) 0.7393(6) 0.0770(13) Uani 1 d .
H12 H 0.2339(6) 0.6931(2) 0.8272(6) 0.092 Uiso 1 calc R
C13 C 0.3681(6) 0.7051(2) 0.6368(6) 0.0765(13) Uani 1 d .
H13 H 0.3957(6) 0.7463(2) 0.6555(6) 0.092 Uiso 1 calc R
C14 C 0.4237(5) 0.6768(2) 0.5076(5) 0.0680(11) Uani 1 d .
H14 H 0.4891(5) 0.6990(2) 0.4389(5) 0.082 Uiso 1 calc R
C15 C 0.3844(4) 0.6150(2) 0.4764(4) 0.0496(8) Uani 1 d .
O15 O 0.4409(4) 0.59079(14) 0.3500(3) 0.0799(9) Uani 1 d .
H15 H 0.3867(72) 0.5373(31) 0.3725(67) 0.128(19) Uiso 1 d .
C16 C 0.2799(4) 0.40222(14) 0.2504(4) 0.0441(8) Uani 1 d .
C17 C 0.3638(5) 0.4353(2) 0.1372(4) 0.0641(11) Uani 1 d .
H17 H 0.3964(5) 0.4759(2) 0.1569(4) 0.077 Uiso 1 calc R
C18 C 0.3996(6) 0.4096(2) -0.0027(5) 0.0760(12) Uani 1 d .
H18 H 0.4555(6) 0.4326(2) -0.0765(5) 0.091 Uiso 1 calc R
C19 C 0.3523(5) 0.3497(2) -0.0327(4) 0.0669(11) Uani 1 d .
H19 H 0.3757(5) 0.3323(2) -0.1276(4) 0.080 Uiso 1 calc R
C20 C 0.2722(5) 0.3158(2) 0.0741(4) 0.0602(10) Uani 1 d .
H20 H 0.2416(5) 0.2753(2) 0.0519(4) 0.072 Uiso 1 calc R
C21 C 0.2344(4) 0.34069(15) 0.2177(4) 0.0489(9) Uani 1 d .
O21 O 0.1568(4) 0.30440(11) 0.3185(3) 0.0670(8) Uani 1 d .
H21 H 0.1397(64) 0.3316(26) 0.4061(61) 0.104(17) Uiso 1 d .

loop_
_atom_type_symbol
_atom_type_description
_atom_type_scat_dispersion_real
_atom_type_scat_dispersion_imag
_atom_type_scat_source
C C 0.0033 0.0016 'International Tables Vol C Tables 4.2.6.8 and 6.1.1.4'
H H 0.0000 0.0000 'International Tables Vol C Tables 4.2.6.8 and 6.1.1.4'
N N 0.0061 0.0033 'International Tables Vol C Tables 4.2.6.8 and 6.1.1.4'
O O 0.0106 0.0060 'International Tables Vol C Tables 4.2.6.8 and 6.1.1.4'

loop_
_geom_angle_atom_site_label_1
_geom_angle_atom_site_label_2
_geom_angle_atom_site_label_3
_geom_angle
C6 N1 C2 116.3(3)
N7 C2 N1 118.2(3)
N7 C2 N3 118.1(3)
N1 C2 N3 123.8(3)
C4 N3 C2 115.3(3)
N3 C4 N5 125.0(3)
N3 C4 C10 117.9(3)
N5 C4 C10 117.1(3)
C6 N5 C4 115.7(3)
C6 N5 H15 146.1(25)
C4 N5 H15 97.3(25)
N1 C6 N5 123.9(3)
N1 C6 C16 117.9(3)
N5 C6 C16 118.2(3)
C2 N7 C9 121.5(3)
C2 N7 C8 121.6(3)
C9 N7 C8 116.9(3)
N7 C8 H8A 109.5(2)
N7 C8 H8B 109.5(2)
H8A C8 H8B 109.5
N7 C8 H8C 109.5(2)
H8A C8 H8C 109.5
H8B C8 H8C 109.5
N7 C8 H8D 109.5(2)
H8A C8 H8D 141.1
H8B C8 H8D 56.3
H8C C8 H8D 56.3
N7 C8 H8E 109.5(2)
H8A C8 H8E 56.3
H8B C8 H8E 141.1
H8C C8 H8E 56.3
H8D C8 H8E 109.5
N7 C8 H8F 109.5(2)
H8A C8 H8F 56.3
H8B C8 H8F 56.3
H8C C8 H8F 141.1
H8D C8 H8F 109.5
H8E C8 H8F 109.5
N7 C9 H9A 109.5(2)
N7 C9 H9B 109.5(2)
H9A C9 H9B 109.5
N7 C9 H9C 109.5(2)
H9A C9 H9C 109.5
H9B C9 H9C 109.5
N7 C9 H9D 109.5(2)
H9A C9 H9D 141.1
H9B C9 H9D 56.3
H9C C9 H9D 56.3
N7 C9 H9E 109.5(2)
H9A C9 H9E 56.3
H9B C9 H9E 141.1
H9C C9 H9E 56.3
H9D C9 H9E 109.5
N7 C9 H9F 109.5(2)
H9A C9 H9F 56.3
H9B C9 H9F 56.3
H9C C9 H9F 141.1
H9D C9 H9F 109.5
H9E C9 H9F 109.5
C15 C10 C11 118.6(3)
C15 C10 C4 122.2(3)
C11 C10 C4 119.2(3)
C12 C11 C10 120.1(4)
C12 C11 H11 120.0(3)
C10 C11 H11 120.0(2)
C13 C12 C11 120.4(4)
C13 C12 H12 119.8(2)
C11 C12 H12 119.8(3)
C14 C13 C12 120.4(4)
C14 C13 H13 119.8(2)
C12 C13 H13 119.8(2)
C13 C14 C15 121.1(4)
C13 C14 H14 119.4(2)
C15 C14 H14 119.4(3)
O15 C15 C10 122.5(3)
O15 C15 C14 118.0(4)
C10 C15 C14 119.5(4)
C15 O15 H15 96.7(27)
C17 C16 C21 117.7(3)
C17 C16 C6 120.4(3)
C21 C16 C6 121.9(3)
C18 C17 C16 121.8(4)
C18 C17 H17 119.1(3)
C16 C17 H17 119.1(2)
C19 C18 C17 119.5(4)
C19 C18 H18 120.2(2)
C17 C18 H18 120.2(3)
C20 C19 C18 120.6(3)
C20 C19 H19 119.7(2)
C18 C19 H19 119.7(2)
C19 C20 C21 121.2(3)
C19 C20 H20 119.4(2)
C21 C20 H20 119.4(2)
O21 C21 C20 118.0(3)
O21 C21 C16 122.8(3)
C20 C21 C16 119.2(3)
C21 O21 H21 103.4(31)

loop_
_geom_bond_atom_site_label_1
_geom_bond_atom_site_label_2
_geom_bond_distance
N1 C6 1.333(4)
N1 C2 1.350(4)
C2 N7 1.332(4)
C2 N3 1.351(4)
N3 C4 1.330(4)
C4 N5 1.346(4)
C4 C10 1.480(4)
N5 C6 1.343(4)
N5 H15 1.35(7)
C6 C16 1.469(4)
N7 C9 1.457(4)
N7 C8 1.457(4)
C8 H8A 0.96
C8 H8B 0.96
C8 H8C 0.96
C8 H8D 0.96
C8 H8E 0.96
C8 H8F 0.96
C9 H9A 0.96
C9 H9B 0.96
C9 H9C 0.96
C9 H9D 0.96
C9 H9E 0.96
C9 H9F 0.96
C10 C15 1.395(5)
C10 C11 1.409(5)
C11 C12 1.389(5)
C11 H11 0.93
C12 C13 1.368(7)
C12 H12 0.93
C13 C14 1.359(6)
C13 H13 0.93
C14 C15 1.397(5)
C14 H14 0.93
C15 O15 1.304(4)
O15 H15 1.25(7)
C16 C17 1.394(5)
C16 C21 1.406(4)
C17 C18 1.373(5)
C17 H17 0.93
C18 C19 1.371(6)
C18 H18 0.93
C19 C20 1.350(6)
C19 H19 0.93
C20 C21 1.398(5)
C20 H20 0.93
C21 O21 1.334(4)
O21 H21 0.97(6)

loop_
_geom_torsion_atom_site_label_1
_geom_torsion_atom_site_label_2
_geom_torsion_atom_site_label_3
_geom_torsion_atom_site_label_4
_geom_torsion
C6 N1 C2 N7 178.2(3)
C6 N1 C2 N3 -0.6(4)
N7 C2 N3 C4 179.9(3)
N1 C2 N3 C4 -1.3(4)
C2 N3 C4 N5 1.9(4)
C2 N3 C4 C10 -179.4(3)
N3 C4 N5 C6 -0.5(5)
C10 C4 N5 C6 -179.2(3)
C2 N1 C6 N5 2.2(4)
C2 N1 C6 C16 -176.2(3)
C4 N5 C6 N1 -1.7(4)
C4 N5 C6 C16 176.8(3)
N1 C2 N7 C9 4.5(5)
N3 C2 N7 C9 -176.6(3)
N1 C2 N7 C8 -178.5(3)
N3 C2 N7 C8 0.4(5)
N3 C4 C10 C15 178.1(3)
N5 C4 C10 C15 -3.1(5)
N3 C4 C10 C11 -2.1(4)
N5 C4 C10 C11 176.7(3)
C15 C10 C11 C12 0.8(5)
C4 C10 C11 C12 -178.9(3)
C10 C11 C12 C13 -0.6(6)
C11 C12 C13 C14 0.2(7)
C12 C13 C14 C15 -0.1(7)
C11 C10 C15 O15 -179.9(3)
C4 C10 C15 O15 -0.2(5)
C11 C10 C15 C14 -0.7(5)
C4 C10 C15 C14 179.1(3)
C13 C14 C15 O15 179.6(4)
C13 C14 C15 C10 0.3(6)
N1 C6 C16 C17 177.4(3)
N5 C6 C16 C17 -1.2(5)
N1 C6 C16 C21 -1.3(5)
N5 C6 C16 C21 -179.8(3)
C21 C16 C17 C18 0.9(6)
C6 C16 C17 C18 -177.8(4)
C16 C17 C18 C19 -0.1(7)
C17 C18 C19 C20 -0.5(7)
C18 C19 C20 C21 0.3(6)
C19 C20 C21 O21 -179.2(4)
C19 C20 C21 C16 0.5(5)
C17 C16 C21 O21 178.6(3)
C6 C16 C21 O21 -2.7(5)
C17 C16 C21 C20 -1.0(5)
C6 C16 C21 C20 177.7(3)
C15 O15 H15 N5 34.5(150)
C21 O21 H21 N1 1.4(110)
